data_4134572
loop_
_publ_author_name
'Fan, Liangxin'
'Hao, Jiamao'
'Yu, Jingxun'
'Ma, Xiaojun'
'Liu, Jingjing'
'Luan, Xinjun'

_publ_section_title
;
 Hydroxylamines as Bifunctional Single-Nitrogen Sources for the Rapid
 Assembly of Diverse Tricyclic Indole Scaffolds.
;
_journal_name_full 'Journal of the American Chemical Society'
_journal_paper_doi 10.1021/jacs.0c00403
_journal_year 2020
_chemical_formula_sum 'C32 H31 N O8 S'
_chemical_formula_weight 589.64
_space_group_crystal_system monoclinic
_space_group_IT_number 14
_space_group_name_Hall '-P 2ybc'
_space_group_name_H-M_alt 'P 1 21/c 1'
_atom_sites_solution_hydrogens geom
_audit_creation_method SHELXL-2014/7
_cell_angle_alpha 90
_cell_angle_beta 102.161(2)
_cell_angle_gamma 90
_cell_formula_units_Z 4
_cell_length_a 10.0085(11)
_cell_length_b 20.427(2)
_cell_length_c 14.7521(16)
_cell_measurement_reflns_used 3034
_cell_measurement_temperature 296(2)
_cell_measurement_theta_max 23.15
_cell_measurement_theta_min 2.30
_cell_volume 2948.3(5)
_computing_structure_refinement 'SHELXL-2014/7 (Sheldrick, 2014)'
_diffrn_ambient_temperature 296(2)
_diffrn_measured_fraction_theta_full 0.999
_diffrn_measured_fraction_theta_max 0.992
_diffrn_measurement_device_type 'Bruker APEX II CCD'
_diffrn_radiation_type MoK\a
_diffrn_radiation_wavelength 0.71073
_diffrn_reflns_av_R_equivalents 0.0332
_diffrn_reflns_av_unetI/netI 0.0427
_diffrn_reflns_Laue_measured_fraction_full 0.999
_diffrn_reflns_Laue_measured_fraction_max 0.992
_diffrn_reflns_limit_h_max 12
_diffrn_reflns_limit_h_min -10
_diffrn_reflns_limit_k_max 22
_diffrn_reflns_limit_k_min -25
_diffrn_reflns_limit_l_max 17
_diffrn_reflns_limit_l_min -18
_diffrn_reflns_number 16024
_diffrn_reflns_point_group_measured_fraction_full 0.999
_diffrn_reflns_point_group_measured_fraction_max 0.992
_diffrn_reflns_theta_full 25.242
_diffrn_reflns_theta_max 26.317
_diffrn_reflns_theta_min 1.729
_exptl_absorpt_coefficient_mu 0.163
_exptl_absorpt_correction_type multi-scan
_exptl_absorpt_process_details sadabs
_exptl_crystal_colour colorless
_exptl_crystal_density_diffrn 1.328
_exptl_crystal_description block
_exptl_crystal_F_000 1240
_exptl_crystal_size_max 0.180
_exptl_crystal_size_mid 0.150
_exptl_crystal_size_min 0.110
_exptl_transmission_factor_max 0.7454
_exptl_transmission_factor_min 0.6884
_refine_diff_density_max 0.225
_refine_diff_density_min -0.329
_refine_diff_density_rms 0.051
_refine_ls_extinction_method none
_refine_ls_goodness_of_fit_ref 1.035
_refine_ls_hydrogen_treatment constr
_refine_ls_matrix_type full
_refine_ls_number_parameters 383
_refine_ls_number_reflns 5961
_refine_ls_number_restraints 0
_refine_ls_restrained_S_all 1.035
_refine_ls_R_factor_all 0.0744
_refine_ls_R_factor_gt 0.0462
_refine_ls_shift/su_max 0.001
_refine_ls_shift/su_mean 0.000
_refine_ls_structure_factor_coef Fsqd
_refine_ls_weighting_details 'w=1/[\s^2^(Fo^2^)+(0.0605P)^2^+0.1460P] where P=(Fo^2^+2Fc^2^)/3'
_refine_ls_weighting_scheme calc
_refine_ls_wR_factor_gt 0.1129
_refine_ls_wR_factor_ref 0.1278
_reflns_Friedel_coverage 0.000
_reflns_number_gt 3948
_reflns_number_total 5961
_reflns_threshold_expression 'I > 2\s(I)'
_cod_data_source_file ja0c00403_si_005.cif
_cod_data_source_block xb2495_0m
_cod_original_cell_volume 2948.3(6)
_cod_original_sg_symbol_H-M 'P 21/c'
_cod_database_code 4134572
_shelx_shelxl_version_number 2014/7
_shelx_space_group_comment
;
The symmetry employed for this shelxl refinement is uniquely defined
by the following loop, which should always be used as a source of
symmetry information in preference to the above space-group names.
They are only intended as comments.
;
_shelx_estimated_absorpt_t_min 0.971
_shelx_estimated_absorpt_t_max 0.982

loop_
_space_group_symop_operation_xyz
'x, y, z'
'-x, y+1/2, -z+1/2'
'-x, -y, -z'
'x, -y-1/2, z-1/2'

loop_
_atom_site_label
_atom_site_type_symbol
_atom_site_fract_x
_atom_site_fract_y
_atom_site_fract_z
_atom_site_U_iso_or_equiv
_atom_site_adp_type
_atom_site_occupancy
_atom_site_site_symmetry_order
_atom_site_calc_flag
_atom_site_refinement_flags_posn
_atom_site_refinement_flags_adp
_atom_site_refinement_flags_occupancy
_atom_site_disorder_assembly
_atom_site_disorder_group
S1 S 0.37852(6) 0.28844(3) 0.49737(3) 0.04861(16) Uani 1 1 d . . . . .
N1 N 0.44422(15) 0.35901(7) 0.46724(10) 0.0428(4) Uani 1 1 d . . . . .
O4 O 0.48690(15) 0.24221(7) 0.51742(10) 0.0601(4) Uani 1 1 d . . . . .
C8 C 0.39213(19) 0.45552(9) 0.39378(12) 0.0421(4) Uani 1 1 d . . . . .
C9 C 0.47468(19) 0.41972(10) 0.34331(13) 0.0427(4) Uani 1 1 d . . . . .
O6 O 0.35242(16) 0.55686(8) 0.07445(10) 0.0643(4) Uani 1 1 d . . . . .
O3 O 0.30674(17) 0.30550(7) 0.56748(9) 0.0648(4) Uani 1 1 d . . . . .
O8 O 0.29961(15) 0.41549(7) 0.12048(11) 0.0675(4) Uani 1 1 d . . . . .
C7 C 0.37097(19) 0.41895(9) 0.46821(13) 0.0421(4) Uani 1 1 d . . . . .
O1 O 0.14502(16) 0.49849(9) 0.64089(11) 0.0732(5) Uani 1 1 d . . . . .
C12 C 0.59252(19) 0.30859(9) 0.36268(13) 0.0428(5) Uani 1 1 d . . . . .
C3 C 0.3378(2) 0.51782(9) 0.37368(13) 0.0467(5) Uani 1 1 d . . . . .
C11 C 0.50485(18) 0.36141(9) 0.38582(12) 0.0412(4) Uani 1 1 d . . . . .
O7 O 0.16039(16) 0.47842(9) 0.18154(11) 0.0756(5) Uani 1 1 d . . . . .
C4 C 0.2581(2) 0.54206(10) 0.43185(14) 0.0525(5) Uani 1 1 d . . . . .
H4 H 0.2186 0.5833 0.4206 0.063 Uiso 1 1 calc R U . . .
C1 C 0.4025(2) 0.50120(9) 0.21740(14) 0.0467(5) Uani 1 1 d . . . . .
C20 C 0.2637(2) 0.26455(10) 0.39597(14) 0.0481(5) Uani 1 1 d . . . . .
C10 C 0.5155(2) 0.45236(10) 0.26241(14) 0.0492(5) Uani 1 1 d . . . . .
H10A H 0.5283 0.4197 0.2173 0.059 Uiso 1 1 calc R U . . .
H10B H 0.6012 0.4754 0.2830 0.059 Uiso 1 1 calc R U . . .
C6 C 0.2921(2) 0.44329(10) 0.52772(13) 0.0479(5) Uani 1 1 d . . . . .
H6 H 0.2776 0.4194 0.5784 0.057 Uiso 1 1 calc R U . . .
C25 C 0.2935(2) 0.21091(11) 0.34693(15) 0.0588(6) Uani 1 1 d . . . . .
H25 H 0.3722 0.1865 0.3685 0.071 Uiso 1 1 calc R U . . .
C5 C 0.2359(2) 0.50547(10) 0.50746(14) 0.0495(5) Uani 1 1 d . . . . .
C13 C 0.5639(2) 0.28163(10) 0.27403(14) 0.0520(5) Uani 1 1 d . . . . .
H13 H 0.4875 0.2956 0.2309 0.062 Uiso 1 1 calc R U . . .
C30 C 0.4530(2) 0.54051(11) 0.14360(16) 0.0571(6) Uani 1 1 d . . . . .
C2 C 0.3699(2) 0.55098(10) 0.28954(14) 0.0554(5) Uani 1 1 d . . . . .
H2A H 0.4476 0.5798 0.3089 0.067 Uiso 1 1 calc R U . . .
H2B H 0.2924 0.5776 0.2605 0.067 Uiso 1 1 calc R U . . .
O2 O 0.08179(18) 0.58403(9) 0.54743(13) 0.0867(6) Uani 1 1 d . . . . .
C27 C 0.2717(2) 0.46475(11) 0.17203(14) 0.0497(5) Uani 1 1 d . . . . .
C17 C 0.7079(2) 0.28778(10) 0.42508(15) 0.0555(5) Uani 1 1 d . . . . .
H17 H 0.7289 0.3055 0.4845 0.067 Uiso 1 1 calc R U . . .
C18 C 0.1461(2) 0.53449(13) 0.56533(17) 0.0594(6) Uani 1 1 d . . . . .
C21 C 0.1462(2) 0.30080(11) 0.36434(17) 0.0646(6) Uani 1 1 d . . . . .
H21 H 0.1246 0.3363 0.3980 0.078 Uiso 1 1 calc R U . . .
C14 C 0.6487(2) 0.23415(11) 0.24975(17) 0.0633(6) Uani 1 1 d . . . . .
H14 H 0.6286 0.2160 0.1906 0.076 Uiso 1 1 calc R U . . .
C16 C 0.7919(2) 0.24091(12) 0.39956(18) 0.0675(6) Uani 1 1 d . . . . .
H16 H 0.8696 0.2275 0.4419 0.081 Uiso 1 1 calc R U . . .
C15 C 0.7625(2) 0.21388(11) 0.31277(18) 0.0646(6) Uani 1 1 d . . . . .
H15 H 0.8193 0.1819 0.2965 0.077 Uiso 1 1 calc R U . . .
O5 O 0.56877(18) 0.55665(11) 0.14910(15) 0.1057(7) Uani 1 1 d . . . . .
C23 C 0.0891(3) 0.22958(15) 0.23151(17) 0.0714(7) Uani 1 1 d . . . . .
C24 C 0.2043(3) 0.19393(13) 0.26497(16) 0.0702(7) Uani 1 1 d . . . . .
H24 H 0.2234 0.1575 0.2321 0.084 Uiso 1 1 calc R U . . .
C31 C 0.3857(3) 0.59832(13) 0.00192(17) 0.0800(8) Uani 1 1 d . . . . .
H31A H 0.4606 0.5793 -0.0215 0.096 Uiso 1 1 calc R U . . .
H31B H 0.4135 0.6414 0.0267 0.096 Uiso 1 1 calc R U . . .
C22 C 0.0621(3) 0.28277(14) 0.2814(2) 0.0797(8) Uani 1 1 d . . . . .
H22 H -0.0156 0.3076 0.2587 0.096 Uiso 1 1 calc R U . . .
C28 C 0.1837(3) 0.37801(14) 0.0682(2) 0.0912(9) Uani 1 1 d . . . . .
H28A H 0.2134 0.3340 0.0576 0.109 Uiso 1 1 calc R U . . .
H28B H 0.1131 0.3749 0.1040 0.109 Uiso 1 1 calc R U . . .
C19 C 0.0616(3) 0.52207(17) 0.70265(18) 0.0935(10) Uani 1 1 d . . . . .
H19A H 0.0959 0.5636 0.7280 0.140 Uiso 1 1 calc R U . . .
H19B H 0.0643 0.4912 0.7521 0.140 Uiso 1 1 calc R U . . .
H19C H -0.0310 0.5271 0.6690 0.140 Uiso 1 1 calc R U . . .
C26 C -0.0037(3) 0.21117(19) 0.14007(19) 0.1118(12) Uani 1 1 d . . . . .
H26A H 0.0375 0.2246 0.0899 0.168 Uiso 1 1 calc R U . . .
H26B H -0.0903 0.2326 0.1347 0.168 Uiso 1 1 calc R U . . .
H26C H -0.0170 0.1646 0.1376 0.168 Uiso 1 1 calc R U . . .
C32 C 0.2643(3) 0.60374(17) -0.07301(18) 0.1070(11) Uani 1 1 d . . . . .
H32A H 0.2417 0.5614 -0.1003 0.160 Uiso 1 1 calc R U . . .
H32B H 0.2825 0.6334 -0.1194 0.160 Uiso 1 1 calc R U . . .
H32C H 0.1891 0.6199 -0.0485 0.160 Uiso 1 1 calc R U . . .
C29 C 0.1278(3) 0.40941(18) -0.0210(2) 0.1112(11) Uani 1 1 d . . . . .
H29A H 0.0858 0.4502 -0.0106 0.167 Uiso 1 1 calc R U . . .
H29B H 0.0607 0.3812 -0.0577 0.167 Uiso 1 1 calc R U . . .
H29C H 0.2001 0.4174 -0.0532 0.167 Uiso 1 1 calc R U . . .

loop_
_atom_site_aniso_label
_atom_site_aniso_U_11
_atom_site_aniso_U_22
_atom_site_aniso_U_33
_atom_site_aniso_U_23
_atom_site_aniso_U_13
_atom_site_aniso_U_12
S1 0.0645(4) 0.0450(3) 0.0356(3) 0.0034(2) 0.0091(2) 0.0001(3)
N1 0.0499(9) 0.0405(9) 0.0378(9) -0.0026(7) 0.0086(7) 0.0001(7)
O4 0.0739(10) 0.0510(9) 0.0505(9) 0.0102(7) 0.0021(7) 0.0117(8)
C8 0.0438(11) 0.0403(11) 0.0405(10) -0.0055(9) 0.0047(8) -0.0006(9)
C9 0.0438(11) 0.0436(11) 0.0394(10) -0.0012(9) 0.0058(8) -0.0019(9)
O6 0.0710(10) 0.0690(10) 0.0512(9) 0.0172(8) 0.0090(8) -0.0098(8)
O3 0.0933(12) 0.0650(10) 0.0432(8) 0.0016(7) 0.0304(8) -0.0020(8)
O8 0.0614(10) 0.0557(9) 0.0830(11) -0.0189(8) 0.0097(8) -0.0061(8)
C7 0.0463(11) 0.0400(11) 0.0376(10) -0.0041(8) 0.0033(9) -0.0007(9)
O1 0.0667(10) 0.1024(14) 0.0542(10) -0.0171(9) 0.0209(8) 0.0102(9)
C12 0.0460(11) 0.0379(10) 0.0440(11) -0.0031(8) 0.0082(9) 0.0012(9)
C3 0.0508(12) 0.0411(11) 0.0452(11) -0.0053(9) 0.0035(9) -0.0012(9)
C11 0.0428(11) 0.0428(11) 0.0369(10) -0.0036(8) 0.0061(8) -0.0011(9)
O7 0.0536(10) 0.1081(14) 0.0678(10) -0.0191(10) 0.0191(8) -0.0033(9)
C4 0.0523(12) 0.0436(12) 0.0561(13) -0.0121(10) -0.0008(10) 0.0043(10)
C1 0.0504(12) 0.0433(11) 0.0465(11) 0.0036(9) 0.0104(9) -0.0023(9)
C20 0.0562(13) 0.0457(11) 0.0430(11) 0.0005(9) 0.0120(9) -0.0074(10)
C10 0.0450(11) 0.0522(12) 0.0499(12) 0.0034(10) 0.0085(9) -0.0016(10)
C6 0.0524(12) 0.0524(12) 0.0383(11) -0.0098(9) 0.0080(9) -0.0047(10)
C25 0.0615(14) 0.0638(15) 0.0516(13) -0.0054(11) 0.0130(11) -0.0016(11)
C5 0.0455(12) 0.0543(13) 0.0458(12) -0.0183(10) 0.0032(9) -0.0011(10)
C13 0.0534(12) 0.0548(13) 0.0459(12) -0.0063(10) 0.0066(9) 0.0047(10)
C30 0.0572(14) 0.0512(13) 0.0632(14) 0.0088(11) 0.0130(12) -0.0052(11)
C2 0.0625(13) 0.0403(11) 0.0611(13) 0.0007(10) 0.0074(11) 0.0009(10)
O2 0.0817(12) 0.0821(13) 0.1015(14) -0.0143(11) 0.0309(11) 0.0258(11)
C27 0.0513(13) 0.0541(13) 0.0449(11) 0.0064(10) 0.0130(10) 0.0001(10)
C17 0.0542(13) 0.0549(13) 0.0521(12) -0.0105(10) -0.0004(10) 0.0059(11)
C18 0.0458(12) 0.0679(16) 0.0623(15) -0.0244(13) 0.0063(11) -0.0038(12)
C21 0.0569(14) 0.0589(14) 0.0731(16) -0.0076(12) 0.0022(12) -0.0020(11)
C14 0.0689(15) 0.0638(15) 0.0578(14) -0.0195(12) 0.0148(12) 0.0023(12)
C16 0.0551(14) 0.0649(15) 0.0753(16) -0.0092(13) -0.0024(12) 0.0148(12)
C15 0.0583(14) 0.0571(14) 0.0789(17) -0.0163(12) 0.0158(13) 0.0091(12)
O5 0.0632(12) 0.1266(18) 0.1230(16) 0.0652(14) 0.0102(11) -0.0200(11)
C23 0.0628(16) 0.095(2) 0.0532(14) -0.0049(14) 0.0050(12) -0.0258(15)
C24 0.0795(18) 0.0819(18) 0.0519(14) -0.0198(13) 0.0198(13) -0.0138(14)
C31 0.0955(19) 0.0796(18) 0.0676(16) 0.0299(14) 0.0230(15) -0.0108(15)
C22 0.0583(15) 0.0846(19) 0.0842(19) 0.0014(16) -0.0120(13) -0.0057(14)
C28 0.090(2) 0.0732(18) 0.105(2) -0.0283(17) 0.0076(17) -0.0209(16)
C19 0.0727(17) 0.149(3) 0.0646(16) -0.0361(17) 0.0282(14) 0.0080(18)
C26 0.094(2) 0.164(3) 0.0676(18) -0.016(2) -0.0051(16) -0.039(2)
C32 0.127(3) 0.126(3) 0.0581(17) 0.0274(17) -0.0035(17) -0.018(2)
C29 0.101(2) 0.139(3) 0.085(2) -0.035(2) -0.0004(18) -0.014(2)

loop_
_atom_type_symbol
_atom_type_description
_atom_type_scat_dispersion_real
_atom_type_scat_dispersion_imag
_atom_type_scat_source
C C 0.0033 0.0016 'International Tables Vol C Tables 4.2.6.8 and 6.1.1.4'
H H 0.0000 0.0000 'International Tables Vol C Tables 4.2.6.8 and 6.1.1.4'
N N 0.0061 0.0033 'International Tables Vol C Tables 4.2.6.8 and 6.1.1.4'
O O 0.0106 0.0060 'International Tables Vol C Tables 4.2.6.8 and 6.1.1.4'
S S 0.1246 0.1234 'International Tables Vol C Tables 4.2.6.8 and 6.1.1.4'

loop_
_geom_angle_atom_site_label_1
_geom_angle_atom_site_label_2
_geom_angle_atom_site_label_3
_geom_angle
_geom_angle_site_symmetry_1
_geom_angle_site_symmetry_3
_geom_angle_publ_flag
O3 S1 O4 119.47(9) . . ?
O3 S1 N1 105.53(8) . . ?
O4 S1 N1 107.49(9) . . ?
O3 S1 C20 110.39(10) . . ?
O4 S1 C20 109.08(10) . . ?
N1 S1 C20 103.62(8) . . ?
C7 N1 C11 106.46(14) . . ?
C7 N1 S1 120.11(13) . . ?
C11 N1 S1 120.04(12) . . ?
C7 C8 C3 123.09(18) . . ?
C7 C8 C9 109.92(17) . . ?
C3 C8 C9 126.98(18) . . ?
C11 C9 C8 107.91(17) . . ?
C11 C9 C10 133.73(18) . . ?
C8 C9 C10 118.27(17) . . ?
C30 O6 C31 117.42(18) . . ?
C27 O8 C28 117.35(18) . . ?
C8 C7 C6 120.75(18) . . ?
C8 C7 N1 106.90(16) . . ?
C6 C7 N1 132.34(18) . . ?
C18 O1 C19 116.8(2) . . ?
C17 C12 C13 118.76(18) . . ?
C17 C12 C11 121.64(17) . . ?
C13 C12 C11 119.48(17) . . ?
C4 C3 C8 116.53(19) . . ?
C4 C3 C2 127.01(18) . . ?
C8 C3 C2 116.45(18) . . ?
C9 C11 N1 108.75(16) . . ?
C9 C11 C12 128.56(17) . . ?
N1 C11 C12 122.53(16) . . ?
C3 C4 C5 120.91(19) . . ?
C3 C4 H4 119.5 . . ?
C5 C4 H4 119.5 . . ?
C30 C1 C27 109.00(17) . . ?
C30 C1 C10 108.91(16) . . ?
C27 C1 C10 110.71(16) . . ?
C30 C1 C2 107.08(16) . . ?
C27 C1 C2 109.47(17) . . ?
C10 C1 C2 111.56(17) . . ?
C25 C20 C21 120.6(2) . . ?
C25 C20 S1 119.58(17) . . ?
C21 C20 S1 119.75(17) . . ?
C9 C10 C1 109.36(16) . . ?
C9 C10 H10A 109.8 . . ?
C1 C10 H10A 109.8 . . ?
C9 C10 H10B 109.8 . . ?
C1 C10 H10B 109.8 . . ?
H10A C10 H10B 108.3 . . ?
C7 C6 C5 116.56(19) . . ?
C7 C6 H6 121.7 . . ?
C5 C6 H6 121.7 . . ?
C20 C25 C24 119.0(2) . . ?
C20 C25 H25 120.5 . . ?
C24 C25 H25 120.5 . . ?
C6 C5 C4 122.15(19) . . ?
C6 C5 C18 120.3(2) . . ?
C4 C5 C18 117.5(2) . . ?
C14 C13 C12 120.3(2) . . ?
C14 C13 H13 119.9 . . ?
C12 C13 H13 119.9 . . ?
O5 C30 O6 123.8(2) . . ?
O5 C30 C1 124.2(2) . . ?
O6 C30 C1 111.92(18) . . ?
C3 C2 C1 112.44(16) . . ?
C3 C2 H2A 109.1 . . ?
C1 C2 H2A 109.1 . . ?
C3 C2 H2B 109.1 . . ?
C1 C2 H2B 109.1 . . ?
H2A C2 H2B 107.8 . . ?
O7 C27 O8 124.3(2) . . ?
O7 C27 C1 124.9(2) . . ?
O8 C27 C1 110.85(17) . . ?
C16 C17 C12 120.2(2) . . ?
C16 C17 H17 119.9 . . ?
C12 C17 H17 119.9 . . ?
O2 C18 O1 123.3(2) . . ?
O2 C18 C5 124.9(2) . . ?
O1 C18 C5 111.8(2) . . ?
C22 C21 C20 118.2(2) . . ?
C22 C21 H21 120.9 . . ?
C20 C21 H21 120.9 . . ?
C15 C14 C13 120.1(2) . . ?
C15 C14 H14 119.9 . . ?
C13 C14 H14 119.9 . . ?
C15 C16 C17 120.9(2) . . ?
C15 C16 H16 119.6 . . ?
C17 C16 H16 119.6 . . ?
C16 C15 C14 119.7(2) . . ?
C16 C15 H15 120.1 . . ?
C14 C15 H15 120.1 . . ?
C24 C23 C22 118.4(2) . . ?
C24 C23 C26 120.1(3) . . ?
C22 C23 C26 121.4(3) . . ?
C23 C24 C25 121.4(2) . . ?
C23 C24 H24 119.3 . . ?
C25 C24 H24 119.3 . . ?
O6 C31 C32 108.4(2) . . ?
O6 C31 H31A 110.0 . . ?
C32 C31 H31A 110.0 . . ?
O6 C31 H31B 110.0 . . ?
C32 C31 H31B 110.0 . . ?
H31A C31 H31B 108.4 . . ?
C23 C22 C21 122.3(2) . . ?
C23 C22 H22 118.8 . . ?
C21 C22 H22 118.8 . . ?
C29 C28 O8 110.8(2) . . ?
C29 C28 H28A 109.5 . . ?
O8 C28 H28A 109.5 . . ?
C29 C28 H28B 109.5 . . ?
O8 C28 H28B 109.5 . . ?
H28A C28 H28B 108.1 . . ?
O1 C19 H19A 109.5 . . ?
O1 C19 H19B 109.5 . . ?
H19A C19 H19B 109.5 . . ?
O1 C19 H19C 109.5 . . ?
H19A C19 H19C 109.5 . . ?
H19B C19 H19C 109.5 . . ?
C23 C26 H26A 109.5 . . ?
C23 C26 H26B 109.5 . . ?
H26A C26 H26B 109.5 . . ?
C23 C26 H26C 109.5 . . ?
H26A C26 H26C 109.5 . . ?
H26B C26 H26C 109.5 . . ?
C31 C32 H32A 109.5 . . ?
C31 C32 H32B 109.5 . . ?
H32A C32 H32B 109.5 . . ?
C31 C32 H32C 109.5 . . ?
H32A C32 H32C 109.5 . . ?
H32B C32 H32C 109.5 . . ?
C28 C29 H29A 109.5 . . ?
C28 C29 H29B 109.5 . . ?
H29A C29 H29B 109.5 . . ?
C28 C29 H29C 109.5 . . ?
H29A C29 H29C 109.5 . . ?
H29B C29 H29C 109.5 . . ?

loop_
_geom_bond_atom_site_label_1
_geom_bond_atom_site_label_2
_geom_bond_distance
_geom_bond_site_symmetry_2
_geom_bond_publ_flag
S1 O3 1.4212(15) . ?
S1 O4 1.4215(15) . ?
S1 N1 1.6826(16) . ?
S1 C20 1.753(2) . ?
N1 C7 1.429(2) . ?
N1 C11 1.456(2) . ?
C8 C7 1.381(3) . ?
C8 C3 1.391(3) . ?
C8 C9 1.425(3) . ?
C9 C11 1.350(3) . ?
C9 C10 1.497(3) . ?
O6 C30 1.316(3) . ?
O6 C31 1.457(2) . ?
O8 C27 1.326(2) . ?
O8 C28 1.466(3) . ?
C7 C6 1.390(3) . ?
O1 C18 1.337(3) . ?
O1 C19 1.442(3) . ?
C12 C17 1.384(3) . ?
C12 C13 1.392(3) . ?
C12 C11 1.475(3) . ?
C3 C4 1.381(3) . ?
C3 C2 1.507(3) . ?
O7 C27 1.186(2) . ?
C4 C5 1.399(3) . ?
C4 H4 0.9300 . ?
C1 C30 1.522(3) . ?
C1 C27 1.532(3) . ?
C1 C10 1.549(3) . ?
C1 C2 1.555(3) . ?
C20 C25 1.380(3) . ?
C20 C21 1.385(3) . ?
C10 H10A 0.9700 . ?
C10 H10B 0.9700 . ?
C6 C5 1.396(3) . ?
C6 H6 0.9300 . ?
C25 C24 1.387(3) . ?
C25 H25 0.9300 . ?
C5 C18 1.487(3) . ?
C13 C14 1.385(3) . ?
C13 H13 0.9300 . ?
C30 O5 1.191(2) . ?
C2 H2A 0.9700 . ?
C2 H2B 0.9700 . ?
O2 C18 1.199(3) . ?
C17 C16 1.377(3) . ?
C17 H17 0.9300 . ?
C21 C22 1.381(3) . ?
C21 H21 0.9300 . ?
C14 C15 1.373(3) . ?
C14 H14 0.9300 . ?
C16 C15 1.368(3) . ?
C16 H16 0.9300 . ?
C15 H15 0.9300 . ?
C23 C24 1.365(3) . ?
C23 C22 1.371(4) . ?
C23 C26 1.515(3) . ?
C24 H24 0.9300 . ?
C31 C32 1.465(3) . ?
C31 H31A 0.9700 . ?
C31 H31B 0.9700 . ?
C22 H22 0.9300 . ?
C28 C29 1.465(4) . ?
C28 H28A 0.9700 . ?
C28 H28B 0.9700 . ?
C19 H19A 0.9600 . ?
C19 H19B 0.9600 . ?
C19 H19C 0.9600 . ?
C26 H26A 0.9600 . ?
C26 H26B 0.9600 . ?
C26 H26C 0.9600 . ?
C32 H32A 0.9600 . ?
C32 H32B 0.9600 . ?
C32 H32C 0.9600 . ?
C29 H29A 0.9600 . ?
C29 H29B 0.9600 . ?
C29 H29C 0.9600 . ?
